data_2242976
loop_
_publ_author_name
'Barbero, Mauro'
'Mossotti, Matteo'
'Sironi, Angelo'
'Giovenzana, Giovanni Battista'
'Colombo, Valentina'

_publ_section_title
;
 Crystal structure of pirfenidone
 (5-methyl-1-phenyl-1<i>H</i>-pyridin-2-one): an active pharmaceutical
 ingredient (API)
;
_journal_issue 7
_journal_name_full 'Acta Crystallographica Section E'
_journal_page_first 984
_journal_page_last 986
_journal_paper_doi 10.1107/S2056989019006418
_journal_volume 75
_journal_year 2019
_chemical_formula_iupac 'C12 H11 N O'
_chemical_formula_moiety 'C12 H11 N O'
_chemical_formula_sum 'C12 H11 N O'
_chemical_formula_weight 185.22
_chemical_melting_point 375
_chemical_name_common Pirfenidone
_chemical_name_systematic
;
5-Methyl-1-phenylpyridin-2(1<i>H</i>)-one
;
_space_group_crystal_system monoclinic
_space_group_IT_number 4
_space_group_name_Hall 'P 2yb'
_space_group_name_H-M_alt 'P 1 21 1'
_symmetry_space_group_name_Hall 'P 2yb'
_symmetry_space_group_name_H-M 'P 1 21 1'
_atom_sites_solution_hydrogens geom
_audit_creation_method SHELXL-2017/1
_cell_angle_alpha 90
_cell_angle_beta 104.744(2)
_cell_angle_gamma 90
_cell_formula_units_Z 2
_cell_length_a 6.2525(8)
_cell_length_b 7.7970(10)
_cell_length_c 10.2810(13)
_cell_measurement_reflns_used 2547
_cell_measurement_temperature 293(2)
_cell_measurement_theta_max 27.173
_cell_measurement_theta_min 3.3205
_cell_volume 484.70(11)
_computing_cell_refinement
;
SAINT (Bruker, 2010)
;
_computing_data_collection
;
APEX2 (Bruker, 2010)
;
_computing_data_reduction
;
SAINT (Bruker, 2010)
;
_computing_molecular_graphics
;
ORTEP-3 for Windows (Farrugia, 2012) and Mercury (Macrae <i>et al.</i>,
2008)
;
_computing_publication_material
;
SHELXL2017 (Sheldrick, 2015b), PLATON (Spek, 2009) and
publCIF (Westrip, 2010)
;
_computing_structure_refinement
;
SHELXL2017 (Sheldrick, 2015b)
;
_computing_structure_solution
;
SHELXT2017 (Sheldrick, 2015a)
;
_diffrn_ambient_temperature 293(2)
_diffrn_measured_fraction_theta_full 1.000
_diffrn_measured_fraction_theta_max 0.999
_diffrn_measurement_device_type 'Bruker SMART APEX CCD'
_diffrn_measurement_method 'omega scans'
_diffrn_radiation_type MoK\a
_diffrn_radiation_wavelength 0.71073
_diffrn_reflns_av_R_equivalents 0.0187
_diffrn_reflns_av_unetI/netI 0.0217
_diffrn_reflns_limit_h_max 8
_diffrn_reflns_limit_h_min -8
_diffrn_reflns_limit_k_max 10
_diffrn_reflns_limit_k_min -9
_diffrn_reflns_limit_l_max 13
_diffrn_reflns_limit_l_min -13
_diffrn_reflns_number 4547
_diffrn_reflns_theta_full 25.242
_diffrn_reflns_theta_max 27.202
_diffrn_reflns_theta_min 2.048
_exptl_absorpt_coefficient_mu 0.081
_exptl_absorpt_correction_T_max 0.7455
_exptl_absorpt_correction_T_min 0.6920
_exptl_absorpt_correction_type multi-scan
_exptl_absorpt_process_details
;
(SADABS; Bruker, 2010)
;
_exptl_crystal_colour colourless
_exptl_crystal_density_diffrn 1.269
_exptl_crystal_description plate
_exptl_crystal_F_000 196
_exptl_crystal_size_max 0.500
_exptl_crystal_size_mid 0.450
_exptl_crystal_size_min 0.050
_refine_diff_density_max 0.106
_refine_diff_density_min -0.197
_refine_ls_abs_structure_details
;
Flack <i>x</i> determined using 762 quotients
[(<i>I</i>^+^)-(<i>I</i>^-^)]/[(<i>I</i>^+^)+(<i>I</i>^-^)]
(Parsons <i>et al.</i>,  2013)
;
_refine_ls_abs_structure_Flack 0.3(4)
_refine_ls_extinction_method none
_refine_ls_goodness_of_fit_ref 1.043
_refine_ls_hydrogen_treatment constr
_refine_ls_matrix_type full
_refine_ls_number_parameters 127
_refine_ls_number_reflns 2128
_refine_ls_number_restraints 1
_refine_ls_restrained_S_all 1.043
_refine_ls_R_factor_all 0.0446
_refine_ls_R_factor_gt 0.0370
_refine_ls_shift/su_max 0.000
_refine_ls_shift/su_mean 0.000
_refine_ls_structure_factor_coef Fsqd
_refine_ls_weighting_details 'w=1/[\s^2^(Fo^2^)+(0.0528P)^2^+0.0476P] where P=(Fo^2^+2Fc^2^)/3'
_refine_ls_weighting_scheme calc
_refine_ls_wR_factor_gt 0.0902
_refine_ls_wR_factor_ref 0.0954
_reflns_number_gt 1879
_reflns_number_total 2128
_reflns_threshold_expression 'I > 2\s(I)'
_cod_data_source_file tx2011sup1.cif
_cod_data_source_block Pirfenidone
_cod_database_code 2242976
_shelx_space_group_comment
;
The symmetry employed for this shelxl refinement is uniquely defined
by the following loop, which should always be used as a source of
symmetry information in preference to the above space-group names.
They are only intended as comments.
;

loop_
_space_group_symop_operation_xyz
'x, y, z'
'-x, y+1/2, -z'

loop_
_atom_site_type_symbol
_atom_site_label
_atom_site_fract_x
_atom_site_fract_y
_atom_site_fract_z
_atom_site_U_iso_or_equiv
_atom_site_adp_type
_atom_site_calc_flag
_atom_site_occupancy
N N1 0.7599(2) 0.5275(2) 0.62509(16) 0.0382(4) Uani d 1
O O1 1.0951(2) 0.6634(3) 0.69330(17) 0.0602(5) Uani d 1
C C1 0.9386(3) 0.6188(3) 0.6002(2) 0.0437(5) Uani d 1
C C5 0.5769(3) 0.4849(3) 0.5233(2) 0.0395(5) Uani d 1
H H5 0.460421 0.428046 0.545647 0.047 Uiso calc 1
C C7 0.7635(3) 0.4782(3) 0.76141(19) 0.0401(5) Uani d 1
C C4 0.5595(3) 0.5219(3) 0.3929(2) 0.0430(5) Uani d 1
C C12 0.9445(4) 0.3913(3) 0.8390(2) 0.0497(5) Uani d 1
H H12 1.066616 0.368712 0.805687 0.060 Uiso calc 1
C C8 0.5830(3) 0.5134(3) 0.8108(2) 0.0481(5) Uani d 1
H H8 0.462114 0.572084 0.758231 0.058 Uiso calc 1
C C6 0.3599(4) 0.4732(3) 0.2835(2) 0.0579(6) Uani d 1
H H6A 0.400128 0.387266 0.227127 0.087 Uiso calc 1
H H6B 0.304346 0.572565 0.230447 0.087 Uiso calc 1
H H6C 0.247695 0.428652 0.322817 0.087 Uiso calc 1
C C11 0.9409(5) 0.3383(3) 0.9672(2) 0.0616(7) Uani d 1
H H11 1.061057 0.278817 1.019737 0.074 Uiso calc 1
C C3 0.7416(4) 0.6079(3) 0.3637(2) 0.0527(6) Uani d 1
H H3 0.737708 0.633055 0.274701 0.063 Uiso calc 1
C C2 0.9189(4) 0.6537(3) 0.4608(2) 0.0540(6) Uani d 1
H H2 1.033979 0.710617 0.436893 0.065 Uiso calc 1
C C9 0.5836(4) 0.4604(4) 0.9395(2) 0.0623(7) Uani d 1
H H9 0.462501 0.484254 0.973553 0.075 Uiso calc 1
C C10 0.7616(5) 0.3728(4) 1.0174(2) 0.0649(7) Uani d 1
H H10 0.760634 0.337171 1.103577 0.078 Uiso calc 1

loop_
_atom_site_aniso_label
_atom_site_aniso_U_11
_atom_site_aniso_U_22
_atom_site_aniso_U_33
_atom_site_aniso_U_12
_atom_site_aniso_U_13
_atom_site_aniso_U_23
N1 0.0355(8) 0.0426(9) 0.0362(8) 0.0009(8) 0.0084(7) 0.0007(7)
O1 0.0399(8) 0.0725(11) 0.0631(11) -0.0111(8) 0.0038(7) -0.0046(9)
C1 0.0368(10) 0.0430(12) 0.0524(12) 0.0007(9) 0.0134(9) -0.0023(10)
C5 0.0380(9) 0.0395(11) 0.0398(10) -0.0026(9) 0.0078(8) 0.0011(9)
C7 0.0411(10) 0.0397(11) 0.0362(10) -0.0013(8) 0.0034(8) 0.0002(8)
C4 0.0524(11) 0.0376(11) 0.0376(10) -0.0009(10) 0.0087(9) -0.0001(9)
C12 0.0496(12) 0.0478(12) 0.0459(12) 0.0081(10) 0.0017(10) -0.0051(10)
C8 0.0395(10) 0.0602(13) 0.0435(11) -0.0003(10) 0.0082(8) 0.0070(11)
C6 0.0705(15) 0.0570(15) 0.0399(11) -0.0077(13) 0.0026(11) -0.0004(11)
C11 0.0708(16) 0.0522(14) 0.0469(13) 0.0053(12) -0.0126(12) 0.0046(11)
C3 0.0694(15) 0.0522(14) 0.0410(11) -0.0091(11) 0.0224(11) 0.0002(10)
C2 0.0559(13) 0.0556(14) 0.0576(14) -0.0113(12) 0.0276(11) -0.0015(11)
C9 0.0595(14) 0.0851(19) 0.0450(13) -0.0110(13) 0.0183(11) 0.0036(13)
C10 0.0826(19) 0.0688(17) 0.0378(12) -0.0134(16) 0.0054(12) 0.0103(12)

loop_
_atom_type_symbol
_atom_type_description
_atom_type_scat_dispersion_real
_atom_type_scat_dispersion_imag
_atom_type_scat_source
C C 0.0033 0.0016 'International Tables Vol C Tables 4.2.6.8 and 6.1.1.4'
H H 0.0000 0.0000 'International Tables Vol C Tables 4.2.6.8 and 6.1.1.4'
N N 0.0061 0.0033 'International Tables Vol C Tables 4.2.6.8 and 6.1.1.4'
O O 0.0106 0.0060 'International Tables Vol C Tables 4.2.6.8 and 6.1.1.4'

loop_
_geom_angle_atom_site_label_1
_geom_angle_atom_site_label_2
_geom_angle_atom_site_label_3
_geom_angle
C5 N1 C1 121.93(17)
C5 N1 C7 118.39(16)
C1 N1 C7 119.67(16)
O1 C1 N1 120.88(19)
O1 C1 C2 124.9(2)
N1 C1 C2 114.20(18)
C4 C5 N1 122.94(19)
C4 C5 H5 118.5
N1 C5 H5 118.5
C8 C7 C12 120.74(19)
C8 C7 N1 119.42(17)
C12 C7 N1 119.81(19)
C5 C4 C3 116.47(19)
C5 C4 C6 122.2(2)
C3 C4 C6 121.4(2)
C7 C12 C11 119.0(2)
C7 C12 H12 120.5
C11 C12 H12 120.5
C7 C8 C9 119.3(2)
C7 C8 H8 120.4
C9 C8 H8 120.4
C4 C6 H6A 109.5
C4 C6 H6B 109.5
H6A C6 H6B 109.5
C4 C6 H6C 109.5
H6A C6 H6C 109.5
H6B C6 H6C 109.5
C10 C11 C12 120.7(2)
C10 C11 H11 119.7
C12 C11 H11 119.7
C2 C3 C4 121.7(2)
C2 C3 H3 119.1
C4 C3 H3 119.1
C3 C2 C1 122.6(2)
C3 C2 H2 118.7
C1 C2 H2 118.7
C10 C9 C8 120.6(2)
C10 C9 H9 119.7
C8 C9 H9 119.7
C11 C10 C9 119.7(2)
C11 C10 H10 120.2
C9 C10 H10 120.2

loop_
_geom_bond_atom_site_label_1
_geom_bond_atom_site_label_2
_geom_bond_distance
N1 C5 1.381(2)
N1 C1 1.402(2)
N1 C7 1.448(3)
O1 C1 1.232(3)
C1 C2 1.432(3)
C5 C4 1.349(3)
C5 H5 0.9300
C7 C8 1.378(3)
C7 C12 1.384(3)
C4 C3 1.417(3)
C4 C6 1.501(3)
C12 C11 1.386(4)
C12 H12 0.9300
C8 C9 1.386(3)
C8 H8 0.9300
C6 H6A 0.9600
C6 H6B 0.9600
C6 H6C 0.9600
C11 C10 1.375(4)
C11 H11 0.9300
C3 C2 1.338(3)
C3 H3 0.9300
C2 H2 0.9300
C9 C10 1.376(4)
C9 H9 0.9300
C10 H10 0.9300

loop_
_geom_hbond_atom_site_label_D
_geom_hbond_atom_site_label_H
_geom_hbond_atom_site_label_A
_geom_hbond_site_symmetry_A
_geom_hbond_distance_DH
_geom_hbond_distance_HA
_geom_hbond_distance_DA
_geom_hbond_angle_DHA
C8 H8 O1 1_455 0.93 2.33 3.203(3) 156
C10 H10 O1 2_747 0.93 2.46 3.310(3) 152
